data_7240687
loop_
_publ_author_name
'Al-Taie, Zahraa S.'
'Anetts, Simon R.'
'Christensen, Jeppe'
'Coles, Simon J.'
'Horton, Peter N.'
'Evans, Daniel M.'
'Jones, Leigh F.'
'de Kleijne, Frank F. J.'
'Ledbetter, Shaun M.'
'Mehdar, Yassin T. H.'
'Murphy, Patrick J.'
'Wilson, Jack A.'

_publ_section_title
;
 Proline derived guanidine catalysts forge extensive H-bonded
 architectures: a solution and solid state study
;
_journal_issue 38
_journal_name_full 'RSC Advances'
_journal_page_first 22397
_journal_page_last 22416
_journal_paper_doi 10.1039/C9RA07508A
_journal_volume 10
_journal_year 2020
_chemical_absolute_configuration syn
_chemical_formula_moiety 'C13 H16 N4 O1'
_chemical_formula_sum 'C13 H16 N4 O'
_chemical_formula_weight 244.30
_space_group_crystal_system monoclinic
_space_group_IT_number 4
_space_group_name_Hall 'P 2yb'
_space_group_name_H-M_alt 'P 1 21 1'
_atom_sites_solution_hydrogens mixed
_audit_creation_method SHELXL-2014/7
_audit_update_record
;
2019-09-10 deposited with the CCDC.	2020-02-25 downloaded from the CCDC.
;
_cell_angle_alpha 90
_cell_angle_beta 94.835(2)
_cell_angle_gamma 90
_cell_formula_units_Z 4
_cell_length_a 9.8292(2)
_cell_length_b 12.6358(4)
_cell_length_c 10.1195(2)
_cell_measurement_reflns_used 5434
_cell_measurement_temperature 100(2)
_cell_measurement_theta_max 69.3610
_cell_measurement_theta_min 4.4920
_cell_volume 1252.37(5)
_computing_cell_refinement CrysAlisPro
_computing_data_collection CrysAlisPro
_computing_data_reduction CrysAlisPro
_computing_structure_refinement 'SHELXL-2014/7 (Sheldrick, 2014)'
_computing_structure_solution 'SHELXT-2014/7 (Sheldrick, 2014)'
_diffrn_ambient_temperature 100(2)
_diffrn_detector 'hybrid pixel detector'
_diffrn_detector_area_resol_mean 10
_diffrn_detector_dtime 0.000
_diffrn_detector_type 'Rigaku, HyPix 6000'
_diffrn_measured_fraction_theta_full 0.987
_diffrn_measured_fraction_theta_max 0.971
_diffrn_measurement_details
;
Data collection strategy using shutter-less operation of detector. 

List of Runs (angles in degrees, time in seconds):

  # Type    Start    End  Width  t~exp~   \w     \q     \k     \f   Frames
#--------------------------------------------------------------------------
  1  \w   -180.00   0.00   0.50    2.00    --  -90.00  54.00   0.00  360
  2  \w   -180.00   0.00   0.50    2.00    --  -90.00  54.00 120.00  360
  3  \w   -180.00   0.00   0.50    2.00    --  -90.00  54.00 240.00  360
  4  \w   -124.00  55.00   0.50    0.50    --  -35.00  54.00 240.00  358
  5  \w   -124.00  55.00   0.50    0.50    --  -35.00  54.00 120.00  358
  6  \w   -124.00  55.00   0.50    0.50    --  -35.00  54.00   0.00  358
;
_diffrn_measurement_device 'four-circle diffractometer'
_diffrn_measurement_device_details 'Rigaku, AFC11 quarter \c goniometer'
_diffrn_measurement_method 'profile data from \w-scans'
_diffrn_measurement_specimen_support 'MiTeGen loops'
_diffrn_radiation_collimation 'Varimax focusing mirrors'
_diffrn_radiation_probe x-ray
_diffrn_radiation_type 'Cu K\a'
_diffrn_radiation_wavelength 1.54184
_diffrn_radiation_wavelength_determination fundamental
_diffrn_reflns_av_R_equivalents 0.0523
_diffrn_reflns_av_unetI/netI 0.0519
_diffrn_reflns_Laue_measured_fraction_full 0.987
_diffrn_reflns_Laue_measured_fraction_max 0.971
_diffrn_reflns_limit_h_max 11
_diffrn_reflns_limit_h_min -11
_diffrn_reflns_limit_k_max 15
_diffrn_reflns_limit_k_min -14
_diffrn_reflns_limit_l_max 12
_diffrn_reflns_limit_l_min -12
_diffrn_reflns_number 11865
_diffrn_reflns_point_group_measured_fraction_full 0.901
_diffrn_reflns_point_group_measured_fraction_max 0.874
_diffrn_reflns_theta_full 67.684
_diffrn_reflns_theta_max 70.486
_diffrn_reflns_theta_min 4.515
_diffrn_source 'Rotating anode'
_diffrn_source_current 30.0
_diffrn_source_power 1.2
_diffrn_source_target Cu
_diffrn_source_type 'Rigaku 007 HF'
_diffrn_source_voltage 40.0
_exptl_absorpt_coefficient_mu 0.695
_exptl_absorpt_correction_T_max 1.00000
_exptl_absorpt_correction_T_min 0.87199
_exptl_absorpt_correction_type multi-scan
_exptl_absorpt_process_details
;
CrysAlisPro 1.171.39.28b (Rigaku Oxford Diffraction, 2015)
Empirical absorption correction using spherical harmonics,
 implemented in SCALE3 ABSPACK scaling algorithm.
;
_exptl_crystal_colour 'clear colourless'
_exptl_crystal_density_diffrn 1.296
_exptl_crystal_description plate
_exptl_crystal_F_000 520
_exptl_crystal_size_max 0.045
_exptl_crystal_size_mid 0.035
_exptl_crystal_size_min 0.008
_refine_diff_density_max 0.353
_refine_diff_density_min -0.217
_refine_diff_density_rms 0.040
_refine_ls_abs_structure_details
;
 Flack x determined using 1448 quotients [(I+)-(I-)]/[(I+)+(I-)]
 (Parsons, Flack and Wagner, Acta Cryst. B69 (2013) 249-259).
;
_refine_ls_abs_structure_Flack -0.02(19)
_refine_ls_extinction_method none
_refine_ls_goodness_of_fit_ref 1.033
_refine_ls_hydrogen_treatment mixed
_refine_ls_matrix_type full
_refine_ls_number_parameters 343
_refine_ls_number_reflns 4184
_refine_ls_number_restraints 1
_refine_ls_restrained_S_all 1.032
_refine_ls_R_factor_all 0.0502
_refine_ls_R_factor_gt 0.0451
_refine_ls_shift/su_max 0.000
_refine_ls_shift/su_mean 0.000
_refine_ls_structure_factor_coef Fsqd
_refine_ls_weighting_details 'w=1/[\s^2^(Fo^2^)+(0.0608P)^2^+0.3387P] where P=(Fo^2^+2Fc^2^)/3'
_refine_ls_weighting_scheme calc
_refine_ls_wR_factor_gt 0.1169
_refine_ls_wR_factor_ref 0.1207
_reflns_Friedel_coverage 0.718
_reflns_Friedel_fraction_full 0.806
_reflns_Friedel_fraction_max 0.767
_reflns_number_gt 3802
_reflns_number_total 4184
_reflns_threshold_expression 'I > 2\s(I)'
_cod_data_source_file c9ra07508a2.cif
_cod_data_source_block shelx_CCDC3
_cod_depositor_comments 'Adding full bibliography for 7240683--7240703.cif.'
_cod_original_sg_symbol_H-M 'P 21'
_cod_database_code 7240687
_shelx_space_group_comment
;
The symmetry employed for this shelxl refinement is uniquely defined
by the following loop, which should always be used as a source of
symmetry information in preference to the above space-group names.
They are only intended as comments.
;
_shelx_estimated_absorpt_t_min 0.969
_shelx_estimated_absorpt_t_max 0.994

loop_
_space_group_symop_operation_xyz
'x, y, z'
'-x, y+1/2, -z'

loop_
_atom_site_label
_atom_site_type_symbol
_atom_site_fract_x
_atom_site_fract_y
_atom_site_fract_z
_atom_site_U_iso_or_equiv
_atom_site_adp_type
_atom_site_occupancy
_atom_site_site_symmetry_order
_atom_site_calc_flag
_atom_site_refinement_flags_posn
_atom_site_refinement_flags_adp
_atom_site_refinement_flags_occupancy
_atom_site_disorder_assembly
_atom_site_disorder_group
O1 O 0.5652(2) 0.4608(2) 0.7731(2) 0.0401(6) Uani 1 1 d . . . . .
N4 N 0.8204(3) 0.5156(3) 1.1123(2) 0.0313(6) Uani 1 1 d . . . . .
N6 N 0.6396(3) 0.5714(3) 0.5132(3) 0.0339(7) Uani 1 1 d . . . . .
N3 N 0.8190(3) 0.5202(3) 0.8898(3) 0.0308(6) Uani 1 1 d . . . . .
N7 N 0.8173(3) 0.4909(2) 0.3963(3) 0.0302(6) Uani 1 1 d . . . . .
N8 N 0.8231(3) 0.4735(2) 0.6171(2) 0.0314(6) Uani 1 1 d . . . . .
N1 N 0.4248(3) 0.3050(3) 1.0296(3) 0.0372(7) Uani 1 1 d . . . . .
O2 O 0.6075(3) 0.6211(3) 0.2978(2) 0.0595(9) Uani 1 1 d . . . . .
N2 N 0.6404(3) 0.4267(3) 0.9886(3) 0.0321(7) Uani 1 1 d . . . . .
C8 C 0.9296(3) 0.5798(3) 0.9381(3) 0.0297(7) Uani 1 1 d . . . . .
C7 C 0.7585(3) 0.4863(3) 0.9987(3) 0.0295(7) Uani 1 1 d . . . . .
C13 C 0.9296(3) 0.5765(3) 1.0772(3) 0.0312(7) Uani 1 1 d . . . . .
C12 C 1.0271(4) 0.6332(3) 1.1559(3) 0.0368(8) Uani 1 1 d . . . . .
H12 H 1.0298 0.6306 1.2499 0.044 Uiso 1 1 calc R U . . .
C22 C 1.0196(3) 0.3726(3) 0.3594(3) 0.0361(8) Uani 1 1 d . . . . .
H22 H 1.0183 0.3803 0.2659 0.043 Uiso 1 1 calc R U . . .
C6 C 0.5473(3) 0.4218(3) 0.8800(3) 0.0319(7) Uani 1 1 d . . . . .
C9 C 1.0238(3) 0.6394(3) 0.8744(3) 0.0351(8) Uani 1 1 d . . . . .
H9 H 1.0232 0.6407 0.7805 0.042 Uiso 1 1 calc R U . . .
C20 C 0.7588(3) 0.5145(3) 0.5092(3) 0.0304(7) Uani 1 1 d . . . . .
N5 N 0.3866(3) 0.6326(3) 0.5599(3) 0.0541(10) Uani 1 1 d . . . . .
C21 C 0.9268(3) 0.4264(3) 0.4326(3) 0.0313(8) Uani 1 1 d . . . . .
C11 C 1.1204(4) 0.6938(3) 1.0930(4) 0.0405(9) Uani 1 1 d . . . . .
H11 H 1.1869 0.7340 1.1448 0.049 Uiso 1 1 calc R U . . .
C10 C 1.1180(4) 0.6965(3) 0.9542(3) 0.0393(9) Uani 1 1 d . . . . .
H10 H 1.1830 0.7388 0.9141 0.047 Uiso 1 1 calc R U . . .
C26 C 0.9300(3) 0.4156(3) 0.5712(3) 0.0302(7) Uani 1 1 d . . . . .
C23 C 1.1135(3) 0.3075(3) 0.4296(4) 0.0387(8) Uani 1 1 d . . . . .
H23 H 1.1772 0.2688 0.3831 0.046 Uiso 1 1 calc R U . . .
C5 C 0.4149(3) 0.3660(3) 0.9051(3) 0.0368(8) Uani 1 1 d . . . . .
H5 H 0.3882 0.3174 0.8293 0.044 Uiso 1 1 calc R U . . .
C24 C 1.1166(4) 0.2975(3) 0.5672(4) 0.0391(9) Uani 1 1 d . . . . .
H24 H 1.1826 0.2525 0.6122 0.047 Uiso 1 1 calc R U . . .
C25 C 1.0257(3) 0.3515(3) 0.6394(3) 0.0343(8) Uani 1 1 d . . . . .
H25 H 1.0289 0.3448 0.7332 0.041 Uiso 1 1 calc R U . . .
C1 C 0.4723(4) 0.1977(3) 1.0141(4) 0.0470(10) Uani 1 1 d . . . . .
H1A H 0.4094 0.1602 0.9499 0.070 Uiso 1 1 calc R U . . .
H1B H 0.4760 0.1612 1.0998 0.070 Uiso 1 1 calc R U . . .
H1C H 0.5636 0.1990 0.9821 0.070 Uiso 1 1 calc R U . . .
C19 C 0.5677(4) 0.6191(4) 0.4090(3) 0.0395(8) Uani 1 1 d . . . . .
C4 C 0.3004(4) 0.4470(4) 0.9185(4) 0.0504(10) Uani 1 1 d . . . . .
H4A H 0.3369 0.5201 0.9199 0.061 Uiso 1 1 calc R U . . .
H4B H 0.2289 0.4404 0.8439 0.061 Uiso 1 1 calc R U . . .
C18 C 0.4398(4) 0.6753(4) 0.4426(4) 0.0445(9) Uani 1 1 d . . . . .
H18 H 0.3688 0.6721 0.3659 0.053 Uiso 1 1 calc R U . . .
C15 C 0.3363(6) 0.7186(5) 0.6356(5) 0.0702(16) Uani 1 1 d . . . . .
H15A H 0.3281 0.6978 0.7290 0.084 Uiso 1 1 calc R U . . .
H15B H 0.2468 0.7443 0.5962 0.084 Uiso 1 1 calc R U . . .
C2 C 0.2868(4) 0.3096(5) 1.0745(5) 0.0627(13) Uani 1 1 d . . . . .
H2A H 0.2881 0.2922 1.1700 0.075 Uiso 1 1 calc R U . . .
H2B H 0.2249 0.2598 1.0235 0.075 Uiso 1 1 calc R U . . .
C17 C 0.4717(5) 0.7950(4) 0.4828(5) 0.0569(11) Uani 1 1 d . . . . .
H17A H 0.5673 0.8133 0.4685 0.068 Uiso 1 1 calc R U . . .
H17B H 0.4099 0.8437 0.4299 0.068 Uiso 1 1 calc R U . . .
C16 C 0.4488(5) 0.8018(5) 0.6247(5) 0.0679(13) Uani 1 1 d . . . . .
H16A H 0.4174 0.8733 0.6485 0.081 Uiso 1 1 calc R U . . .
H16B H 0.5324 0.7836 0.6817 0.081 Uiso 1 1 calc R U . . .
C3 C 0.2430(6) 0.4204(6) 1.0497(6) 0.091(2) Uani 1 1 d . . . . .
H3A H 0.2813 0.4677 1.1214 0.109 Uiso 1 1 calc R U . . .
H3B H 0.1422 0.4263 1.0424 0.109 Uiso 1 1 calc R U . . .
C14 C 0.2834(6) 0.5506(5) 0.5311(7) 0.087(2) Uani 1 1 d . . . . .
H14A H 0.1973 0.5835 0.4968 0.131 Uiso 1 1 calc R U . . .
H14B H 0.2694 0.5115 0.6125 0.131 Uiso 1 1 calc R U . . .
H14C H 0.3143 0.5017 0.4646 0.131 Uiso 1 1 calc R U . . .
H1 H 0.797(4) 0.507(3) 0.807(4) 0.031(9) Uiso 1 1 d . . . . .
H2 H 0.790(4) 0.512(4) 0.320(5) 0.052(13) Uiso 1 1 d . . . . .
H3 H 0.608(4) 0.563(3) 0.585(4) 0.034(10) Uiso 1 1 d . . . . .
H4 H 0.611(5) 0.403(4) 1.048(4) 0.049(13) Uiso 1 1 d . . . . .

loop_
_atom_site_aniso_label
_atom_site_aniso_U_11
_atom_site_aniso_U_22
_atom_site_aniso_U_33
_atom_site_aniso_U_23
_atom_site_aniso_U_13
_atom_site_aniso_U_12
O1 0.0364(12) 0.0570(17) 0.0272(12) 0.0041(11) 0.0049(9) -0.0036(12)
N4 0.0307(14) 0.0385(17) 0.0255(13) -0.0021(12) 0.0064(11) -0.0004(13)
N6 0.0314(14) 0.0456(19) 0.0259(13) 0.0053(12) 0.0096(11) 0.0058(13)
N3 0.0313(14) 0.0397(18) 0.0222(13) 0.0006(12) 0.0068(11) -0.0021(13)
N7 0.0293(14) 0.0392(18) 0.0228(13) 0.0010(12) 0.0058(10) 0.0001(12)
N8 0.0294(13) 0.0405(17) 0.0250(12) 0.0012(12) 0.0073(10) 0.0005(12)
N1 0.0361(15) 0.0379(18) 0.0390(16) 0.0000(13) 0.0112(12) 0.0004(13)
O2 0.0592(17) 0.090(2) 0.0313(12) 0.0125(15) 0.0144(12) 0.0277(17)
N2 0.0316(15) 0.0391(18) 0.0263(14) 0.0034(13) 0.0070(12) -0.0005(13)
C8 0.0274(16) 0.035(2) 0.0274(15) -0.0010(14) 0.0064(12) 0.0029(14)
C7 0.0311(16) 0.034(2) 0.0242(15) -0.0003(13) 0.0076(12) 0.0054(14)
C13 0.0309(17) 0.035(2) 0.0285(15) -0.0004(14) 0.0071(13) 0.0036(15)
C12 0.0369(18) 0.046(2) 0.0282(15) -0.0040(15) 0.0069(13) -0.0011(16)
C22 0.0329(18) 0.048(2) 0.0287(16) -0.0012(15) 0.0087(14) -0.0016(16)
C6 0.0312(16) 0.037(2) 0.0285(15) -0.0025(14) 0.0073(12) 0.0037(14)
C9 0.0322(18) 0.045(2) 0.0295(16) 0.0045(15) 0.0097(13) 0.0031(16)
C20 0.0308(16) 0.0340(19) 0.0272(15) -0.0004(14) 0.0068(12) -0.0010(14)
N5 0.0465(19) 0.067(3) 0.0520(19) 0.0166(18) 0.0195(15) 0.0182(18)
C21 0.0283(17) 0.040(2) 0.0263(15) 0.0002(14) 0.0069(12) -0.0040(15)
C11 0.0357(19) 0.047(2) 0.0391(19) -0.0053(17) 0.0038(14) -0.0062(17)
C10 0.0340(17) 0.046(2) 0.0392(18) 0.0000(17) 0.0123(14) -0.0062(16)
C26 0.0266(16) 0.038(2) 0.0269(15) -0.0019(14) 0.0071(12) -0.0013(14)
C23 0.0328(17) 0.044(2) 0.0408(19) -0.0075(17) 0.0130(14) 0.0010(17)
C5 0.0351(19) 0.041(2) 0.0346(17) 0.0005(16) 0.0046(14) -0.0069(16)
C24 0.0363(18) 0.041(2) 0.0408(19) 0.0063(17) 0.0077(15) 0.0077(17)
C25 0.0316(17) 0.041(2) 0.0306(16) 0.0014(15) 0.0059(13) 0.0001(15)
C1 0.051(2) 0.044(3) 0.046(2) 0.0024(18) 0.0043(17) 0.0010(19)
C19 0.0383(19) 0.048(2) 0.0322(16) 0.0051(16) 0.0051(14) 0.0028(17)
C4 0.0316(19) 0.052(3) 0.068(3) 0.009(2) 0.0052(17) -0.0039(18)
C18 0.0383(19) 0.062(3) 0.0344(17) 0.0095(17) 0.0075(15) 0.0128(19)
C15 0.072(3) 0.090(4) 0.053(2) 0.022(2) 0.030(2) 0.046(3)
C2 0.047(2) 0.086(4) 0.058(3) 0.024(3) 0.028(2) 0.012(2)
C17 0.054(3) 0.050(3) 0.069(3) 0.010(2) 0.016(2) 0.009(2)
C16 0.074(3) 0.066(3) 0.062(3) -0.003(3) 0.000(2) 0.022(3)
C3 0.086(4) 0.111(5) 0.082(4) 0.022(4) 0.036(3) 0.055(4)
C14 0.050(3) 0.076(4) 0.135(5) 0.031(4) 0.004(3) -0.018(3)

loop_
_atom_type_symbol
_atom_type_description
_atom_type_scat_dispersion_real
_atom_type_scat_dispersion_imag
_atom_type_scat_source
C C 0.0181 0.0091 'International Tables Vol C Tables 4.2.6.8 and 6.1.1.4'
H H 0.0000 0.0000 'International Tables Vol C Tables 4.2.6.8 and 6.1.1.4'
N N 0.0311 0.0180 'International Tables Vol C Tables 4.2.6.8 and 6.1.1.4'
O O 0.0492 0.0322 'International Tables Vol C Tables 4.2.6.8 and 6.1.1.4'

loop_
_geom_angle_atom_site_label_1
_geom_angle_atom_site_label_2
_geom_angle_atom_site_label_3
_geom_angle
_geom_angle_site_symmetry_1
_geom_angle_site_symmetry_3
_geom_angle_publ_flag
C7 N4 C13 104.1(3) . . ?
C19 N6 C20 126.6(3) . . ?
C19 N6 H3 122(3) . . ?
C20 N6 H3 110(3) . . ?
C7 N3 C8 105.6(3) . . ?
C7 N3 H1 129(3) . . ?
C8 N3 H1 125(2) . . ?
C20 N7 C21 106.4(3) . . ?
C20 N7 H2 126(3) . . ?
C21 N7 H2 128(3) . . ?
C20 N8 C26 104.6(3) . . ?
C1 N1 C2 112.7(4) . . ?
C1 N1 C5 113.3(3) . . ?
C2 N1 C5 104.4(3) . . ?
C6 N2 C7 125.8(3) . . ?
C6 N2 H4 110(3) . . ?
C7 N2 H4 122(3) . . ?
N3 C8 C9 131.9(3) . . ?
N3 C8 C13 105.8(3) . . ?
C9 C8 C13 122.3(3) . . ?
N4 C7 N3 114.8(3) . . ?
N4 C7 N2 123.1(3) . . ?
N3 C7 N2 122.1(3) . . ?
N4 C13 C12 130.4(3) . . ?
N4 C13 C8 109.6(3) . . ?
C12 C13 C8 119.9(3) . . ?
C11 C12 C13 118.1(3) . . ?
C11 C12 H12 121.0 . . ?
C13 C12 H12 121.0 . . ?
C23 C22 C21 116.9(3) . . ?
C23 C22 H22 121.6 . . ?
C21 C22 H22 121.6 . . ?
O1 C6 N2 123.9(3) . . ?
O1 C6 C5 121.9(3) . . ?
N2 C6 C5 114.2(3) . . ?
C10 C9 C8 116.8(3) . . ?
C10 C9 H9 121.6 . . ?
C8 C9 H9 121.6 . . ?
N8 C20 N7 113.8(3) . . ?
N8 C20 N6 121.9(3) . . ?
N7 C20 N6 124.2(3) . . ?
C18 N5 C15 108.7(4) . . ?
C18 N5 C14 113.2(4) . . ?
C15 N5 C14 112.1(4) . . ?
N7 C21 C22 132.6(3) . . ?
N7 C21 C26 106.0(3) . . ?
C22 C21 C26 121.4(3) . . ?
C12 C11 C10 121.1(3) . . ?
C12 C11 H11 119.5 . . ?
C10 C11 H11 119.5 . . ?
C9 C10 C11 121.8(3) . . ?
C9 C10 H10 119.1 . . ?
C11 C10 H10 119.1 . . ?
C25 C26 N8 130.0(3) . . ?
C25 C26 C21 120.8(3) . . ?
N8 C26 C21 109.1(3) . . ?
C22 C23 C24 121.5(3) . . ?
C22 C23 H23 119.3 . . ?
C24 C23 H23 119.3 . . ?
N1 C5 C6 113.0(3) . . ?
N1 C5 C4 105.6(3) . . ?
C6 C5 C4 110.4(3) . . ?
N1 C5 H5 109.2 . . ?
C6 C5 H5 109.2 . . ?
C4 C5 H5 109.2 . . ?
C25 C24 C23 121.5(3) . . ?
C25 C24 H24 119.3 . . ?
C23 C24 H24 119.3 . . ?
C26 C25 C24 118.0(3) . . ?
C26 C25 H25 121.0 . . ?
C24 C25 H25 121.0 . . ?
N1 C1 H1A 109.5 . . ?
N1 C1 H1B 109.5 . . ?
H1A C1 H1B 109.5 . . ?
N1 C1 H1C 109.5 . . ?
H1A C1 H1C 109.5 . . ?
H1B C1 H1C 109.5 . . ?
O2 C19 N6 122.5(3) . . ?
O2 C19 C18 122.4(3) . . ?
N6 C19 C18 115.0(3) . . ?
C3 C4 C5 104.9(3) . . ?
C3 C4 H4A 110.8 . . ?
C5 C4 H4A 110.8 . . ?
C3 C4 H4B 110.8 . . ?
C5 C4 H4B 110.8 . . ?
H4A C4 H4B 108.8 . . ?
N5 C18 C19 112.1(3) . . ?
N5 C18 C17 102.9(3) . . ?
C19 C18 C17 110.8(3) . . ?
N5 C18 H18 110.3 . . ?
C19 C18 H18 110.3 . . ?
C17 C18 H18 110.3 . . ?
N5 C15 C16 101.3(4) . . ?
N5 C15 H15A 111.5 . . ?
C16 C15 H15A 111.5 . . ?
N5 C15 H15B 111.5 . . ?
C16 C15 H15B 111.5 . . ?
H15A C15 H15B 109.3 . . ?
N1 C2 C3 104.4(4) . . ?
N1 C2 H2A 110.9 . . ?
C3 C2 H2A 110.9 . . ?
N1 C2 H2B 110.9 . . ?
C3 C2 H2B 110.9 . . ?
H2A C2 H2B 108.9 . . ?
C16 C17 C18 105.2(4) . . ?
C16 C17 H17A 110.7 . . ?
C18 C17 H17A 110.7 . . ?
C16 C17 H17B 110.7 . . ?
C18 C17 H17B 110.7 . . ?
H17A C17 H17B 108.8 . . ?
C17 C16 C15 101.5(4) . . ?
C17 C16 H16A 111.5 . . ?
C15 C16 H16A 111.5 . . ?
C17 C16 H16B 111.5 . . ?
C15 C16 H16B 111.5 . . ?
H16A C16 H16B 109.3 . . ?
C2 C3 C4 103.5(4) . . ?
C2 C3 H3A 111.1 . . ?
C4 C3 H3A 111.1 . . ?
C2 C3 H3B 111.1 . . ?
C4 C3 H3B 111.1 . . ?
H3A C3 H3B 109.0 . . ?
N5 C14 H14A 109.5 . . ?
N5 C14 H14B 109.5 . . ?
H14A C14 H14B 109.5 . . ?
N5 C14 H14C 109.5 . . ?
H14A C14 H14C 109.5 . . ?
H14B C14 H14C 109.5 . . ?

loop_
_geom_bond_atom_site_label_1
_geom_bond_atom_site_label_2
_geom_bond_distance
_geom_bond_site_symmetry_2
_geom_bond_publ_flag
O1 C6 1.215(4) . ?
N4 C7 1.308(4) . ?
N4 C13 1.391(4) . ?
N6 C19 1.359(5) . ?
N6 C20 1.378(4) . ?
N6 H3 0.82(4) . ?
N3 C7 1.364(4) . ?
N3 C8 1.378(5) . ?
N3 H1 0.86(4) . ?
N7 C20 1.355(4) . ?
N7 C21 1.376(4) . ?
N7 H2 0.84(5) . ?
N8 C20 1.321(4) . ?
N8 C26 1.392(4) . ?
N1 C1 1.446(5) . ?
N1 C2 1.468(5) . ?
N1 C5 1.473(5) . ?
O2 C19 1.223(4) . ?
N2 C6 1.371(4) . ?
N2 C7 1.381(5) . ?
N2 H4 0.76(4) . ?
C8 C9 1.393(5) . ?
C8 C13 1.408(4) . ?
C13 C12 1.392(5) . ?
C12 C11 1.389(5) . ?
C12 H12 0.9500 . ?
C22 C23 1.388(5) . ?
C22 C21 1.399(5) . ?
C22 H22 0.9500 . ?
C6 C5 1.520(5) . ?
C9 C10 1.380(5) . ?
C9 H9 0.9500 . ?
N5 C18 1.441(5) . ?
N5 C15 1.441(6) . ?
N5 C14 1.463(7) . ?
C21 C26 1.406(4) . ?
C11 C10 1.403(5) . ?
C11 H11 0.9500 . ?
C10 H10 0.9500 . ?
C26 C25 1.381(5) . ?
C23 C24 1.396(5) . ?
C23 H23 0.9500 . ?
C5 C4 1.537(5) . ?
C5 H5 1.0000 . ?
C24 C25 1.382(5) . ?
C24 H24 0.9500 . ?
C25 H25 0.9500 . ?
C1 H1A 0.9800 . ?
C1 H1B 0.9800 . ?
C1 H1C 0.9800 . ?
C19 C18 1.508(5) . ?
C4 C3 1.524(6) . ?
C4 H4A 0.9900 . ?
C4 H4B 0.9900 . ?
C18 C17 1.590(7) . ?
C18 H18 1.0000 . ?
C15 C16 1.537(8) . ?
C15 H15A 0.9900 . ?
C15 H15B 0.9900 . ?
C2 C3 1.479(8) . ?
C2 H2A 0.9900 . ?
C2 H2B 0.9900 . ?
C17 C16 1.475(6) . ?
C17 H17A 0.9900 . ?
C17 H17B 0.9900 . ?
C16 H16A 0.9900 . ?
C16 H16B 0.9900 . ?
C3 H3A 0.9900 . ?
C3 H3B 0.9900 . ?
C14 H14A 0.9800 . ?
C14 H14B 0.9800 . ?
C14 H14C 0.9800 . ?
